data_7708110
loop_
_publ_author_name
'Matos, Cati\'ucia R M O'
'Sanii, Rana'
'Wang, Shi-Qiang'
'Ronconi, C\'elia M'
'Zaworotko, Michael J.'

_publ_section_title
;
 Reversible single-crystal to single-crystal phase transformation between
 a new Werner clathrate and its apohost.
;
_journal_issue 37
_journal_name_full 'Dalton transactions (Cambridge, England : 2003)'
_journal_page_first 12923
_journal_page_last 12930
_journal_paper_doi 10.1039/d1dt01839f
_journal_volume 50
_journal_year 2021
_chemical_formula_moiety 'C70 H40 Co N10 O8 S2, 2(C6 H5 N O2)'
_chemical_formula_sum 'C82 H50 Co N12 O12 S2'
_chemical_formula_weight 1518.39
_space_group_crystal_system monoclinic
_space_group_IT_number 12
_space_group_name_Hall '-C 2y'
_space_group_name_H-M_alt 'C 1 2/m 1'
_atom_sites_solution_hydrogens geom
_audit_creation_date 2021-06-30
_audit_creation_method
;
Olex2 1.5-dev
(compiled 2021.06.19 svn.r9b09db45 for OlexSys, GUI svn.r6225)
;
_audit_update_record
;
2021-07-06 deposited with the CCDC.	2021-07-26 downloaded from the CCDC.
;
_cell_angle_alpha 90
_cell_angle_beta 120.9370(10)
_cell_angle_gamma 90
_cell_formula_units_Z 2
_cell_length_a 15.4952(6)
_cell_length_b 24.9826(14)
_cell_length_c 10.2664(4)
_cell_measurement_reflns_used 9963
_cell_measurement_temperature 102(2)
_cell_measurement_theta_max 30.05
_cell_measurement_theta_min 3.07
_cell_volume 3408.8(3)
_computing_molecular_graphics 'Olex2 1.5-dev (Dolomanov et al., 2009)'
_computing_publication_material 'Olex2 1.5-dev (Dolomanov et al., 2009)'
_computing_structure_refinement 'SHELXL 2018/3 (Sheldrick, 2015)'
_computing_structure_solution 'olex2.solve (Bourhis et al., 2015)'
_diffrn_ambient_temperature 101.81
_diffrn_measured_fraction_theta_full 0.990
_diffrn_measured_fraction_theta_max 0.994
_diffrn_measurement_device_type 'Bruker APEX-II CCD'
_diffrn_measurement_method '\f and \w scans'
_diffrn_radiation_type MoK\a
_diffrn_radiation_wavelength 0.71073
_diffrn_reflns_av_R_equivalents 0.0269
_diffrn_reflns_av_unetI/netI 0.0186
_diffrn_reflns_Laue_measured_fraction_full 0.990
_diffrn_reflns_Laue_measured_fraction_max 0.994
_diffrn_reflns_limit_h_max 21
_diffrn_reflns_limit_h_min -21
_diffrn_reflns_limit_k_max 35
_diffrn_reflns_limit_k_min -35
_diffrn_reflns_limit_l_max 14
_diffrn_reflns_limit_l_min -14
_diffrn_reflns_number 27811
_diffrn_reflns_point_group_measured_fraction_full 0.990
_diffrn_reflns_point_group_measured_fraction_max 0.994
_diffrn_reflns_theta_full 25.242
_diffrn_reflns_theta_max 30.056
_diffrn_reflns_theta_min 3.065
_exptl_absorpt_coefficient_mu 0.392
_exptl_absorpt_correction_T_max 0.962
_exptl_absorpt_correction_T_min 0.932
_exptl_absorpt_correction_type multi-scan
_exptl_crystal_colour brown
_exptl_crystal_colour_primary brown
_exptl_crystal_density_diffrn 1.479
_exptl_crystal_description block
_exptl_crystal_F_000 1562
_exptl_crystal_size_max 0.2
_exptl_crystal_size_mid 0.15
_exptl_crystal_size_min 0.1
_refine_diff_density_max 0.407
_refine_diff_density_min -0.393
_refine_diff_density_rms 0.050
_refine_ls_extinction_method none
_refine_ls_goodness_of_fit_ref 1.024
_refine_ls_hydrogen_treatment constr
_refine_ls_matrix_type full
_refine_ls_number_parameters 293
_refine_ls_number_reflns 5078
_refine_ls_number_restraints 60
_refine_ls_restrained_S_all 1.033
_refine_ls_R_factor_all 0.0408
_refine_ls_R_factor_gt 0.0338
_refine_ls_shift/su_max 0.001
_refine_ls_shift/su_mean 0.000
_refine_ls_structure_factor_coef Fsqd
_refine_ls_weighting_details 'w=1/[\s^2^(Fo^2^)+(0.0382P)^2^+3.9501P] where P=(Fo^2^+2Fc^2^)/3'
_refine_ls_weighting_scheme calc
_refine_ls_wR_factor_gt 0.0840
_refine_ls_wR_factor_ref 0.0883
_reflns_Friedel_coverage 0.000
_reflns_number_gt 4496
_reflns_number_total 5078
_reflns_threshold_expression 'I > 2\s(I)'
_cod_data_source_file d1dt01839f2.cif
_cod_data_source_block samm-5-co-ncsnbdisordered
_cod_depositor_comments 'Adding full bibliography for 7708105--7708117.cif.'
_cod_database_code 7708110
_shelx_shelxl_version_number 2018/3
_shelx_space_group_comment
;
The symmetry employed for this shelxl refinement is uniquely defined
by the following loop, which should always be used as a source of
symmetry information in preference to the above space-group names.
They are only intended as comments.
;
_shelx_estimated_absorpt_t_max 0.962
_shelx_estimated_absorpt_t_min 0.926
_olex2_refinement_description
;
1. Fixed Uiso
 At 1.2 times of:
  All C(H) groups
2. Rigid body (RIGU) restrains
 C2, C9, C3, C8, C6, C7, N1, O, O1
 with sigma for 1-2 distances of 0.001 and sigma for 1-3 distances of 0.001
3. Others
 Fixed Sof: O1(0.5) O(0.5) C6(0.5) C7(0.5) H7(0.5) C2(0.5) H2(0.5) C9(0.5)
 H9(0.5) C3(0.5) H3(0.5) C8(0.5) H8(0.5) N1(0.5)
4.a Aromatic/amide H refined with riding coordinates:
 C009(H009), C00B(H00B), C00I(H00I), C00K(H00K), C00L(H00L), C00M(H00M),
 C00N(H00N), C00P(H00P), C00Q(H00Q), C00R(H00R), C7(H7), C2(H2), C9(H9), C3(H3),
  C8(H8)
;
_olex2_submission_special_instructions 'No special instructions were received'

loop_
_space_group_symop_operation_xyz
'x, y, z'
'-x, y, -z'
'x+1/2, y+1/2, z'
'-x+1/2, y+1/2, -z'
'-x, -y, -z'
'x, -y, z'
'-x+1/2, -y+1/2, -z'
'x+1/2, -y+1/2, z'

loop_
_atom_site_label
_atom_site_type_symbol
_atom_site_fract_x
_atom_site_fract_y
_atom_site_fract_z
_atom_site_U_iso_or_equiv
_atom_site_adp_type
_atom_site_occupancy
_atom_site_site_symmetry_order
_atom_site_calc_flag
_atom_site_refinement_flags_posn
_atom_site_refinement_flags_adp
_atom_site_refinement_flags_occupancy
_atom_site_disorder_assembly
_atom_site_disorder_group
Co01 Co 1.000000 0.500000 1.000000 0.01024(7) Uani 1 4 d S T P . .
S002 S 1.15310(4) 0.500000 1.54472(5) 0.02855(11) Uani 1 2 d S T P . .
O003 O 1.17012(8) 0.74338(4) 1.08972(10) 0.0292(2) Uani 1 1 d . . . . .
N004 N 1.08906(10) 0.500000 1.23569(15) 0.0158(2) Uani 1 2 d S T P . .
O005 O 1.34352(8) 0.59922(4) 1.37523(11) 0.0299(2) Uani 1 1 d . . . . .
N006 N 1.09348(7) 0.56299(4) 0.98577(10) 0.01524(18) Uani 1 1 d . . . . .
N007 N 1.25765(8) 0.67151(4) 1.23230(11) 0.0190(2) Uani 1 1 d . . . . .
C008 C 1.11770(12) 0.500000 1.36540(18) 0.0152(3) Uani 1 2 d S T P . .
C009 C 1.14544(8) 0.59620(4) 1.10362(12) 0.0160(2) Uani 1 1 d . . . . .
H009 H 1.141717 0.591210 1.192337 0.019 Uiso 1 1 calc R U . . .
C00A C 1.20436(9) 0.63752(5) 1.10130(12) 0.0186(2) Uani 1 1 d . . . . .
C00B C 1.10004(10) 0.57078(5) 0.86155(13) 0.0220(2) Uani 1 1 d . . . . .
H00B H 1.063887 0.547510 0.777233 0.026 Uiso 1 1 calc R U . . .
C00D C 1.28733(10) 0.76045(5) 1.34906(13) 0.0217(2) Uani 1 1 d . . . . .
C00E C 1.36401(10) 0.73828(6) 1.48746(13) 0.0236(3) Uani 1 1 d . . . . .
C00F C 1.38609(10) 0.68318(6) 1.50167(13) 0.0246(3) Uani 1 1 d . . . . .
C00G C 1.41680(11) 0.77254(6) 1.61577(14) 0.0305(3) Uani 1 1 d . . . . .
C00H C 1.33026(9) 0.64701(5) 1.37023(13) 0.0219(2) Uani 1 1 d . . . . .
C00I C 1.21089(11) 0.64557(6) 0.97324(14) 0.0281(3) Uani 1 1 d . . . . .
H00I H 1.250761 0.673632 0.969010 0.034 Uiso 1 1 calc R U . . .
C00J C 1.23320(9) 0.72615(5) 1.21319(13) 0.0206(2) Uani 1 1 d . . . . .
C00K C 1.15720(11) 0.61126(6) 0.85135(15) 0.0311(3) Uani 1 1 d . . . . .
H00K H 1.159657 0.615517 0.761358 0.037 Uiso 1 1 calc R U . . .
C00L C 1.45805(11) 0.66193(7) 1.63934(15) 0.0331(3) Uani 1 1 d . . . . .
H00L H 1.472176 0.624657 1.648707 0.040 Uiso 1 1 calc R U . . .
C00M C 1.26138(11) 0.81355(5) 1.33959(15) 0.0261(3) Uani 1 1 d . . . . .
H00M H 1.207758 0.827464 1.247024 0.031 Uiso 1 1 calc R U . . .
C00N C 1.39060(12) 0.82735(7) 1.60018(16) 0.0360(4) Uani 1 1 d . . . . .
H00N H 1.427021 0.850675 1.684286 0.043 Uiso 1 1 calc R U . . .
C00P C 1.31403(13) 0.84750(6) 1.46673(17) 0.0332(3) Uani 1 1 d . . . . .
H00P H 1.296264 0.884236 1.459508 0.040 Uiso 1 1 calc R U . . .
C00Q C 1.51058(12) 0.69600(8) 1.76631(15) 0.0411(4) Uani 1 1 d . . . . .
H00Q H 1.560144 0.681382 1.861160 0.049 Uiso 1 1 calc R U . . .
C00R C 1.49111(12) 0.74970(8) 1.75468(15) 0.0397(4) Uani 1 1 d . . . . .
H00R H 1.528037 0.771963 1.841136 0.048 Uiso 1 1 calc R U . . .
O1 O 1.4095(2) 0.60206(11) 0.8917(3) 0.0498(6) Uani 0.5 1 d . . P A -1
O O 1.5729(2) 0.59752(11) 1.0170(4) 0.0492(6) Uani 0.5 1 d . . P A -1
C6 C 1.4864(2) 0.54916(10) 1.1067(3) 0.0237(4) Uani 0.5 1 d . . P A -1
C7 C 1.5751(2) 0.52997(10) 1.2260(3) 0.0282(5) Uani 0.5 1 d . . P A -1
H7 H 1.637709 0.539259 1.235998 0.034 Uiso 0.5 1 calc R U P A -1
C2 C 1.5715(2) 0.4967(11) 1.3316(3) 0.0360(19) Uani 0.5 1 d . . P A -1
H2 H 1.631983 0.482564 1.413865 0.043 Uiso 0.5 1 calc R U P A -1
C9 C 1.4808(3) 0.48429(11) 1.3172(4) 0.0385(6) Uani 0.5 1 d . . P A -1
H9 H 1.479758 0.463165 1.393355 0.046 Uiso 0.5 1 calc R U P A -1
C3 C 1.3927(3) 0.5014(9) 1.1974(4) 0.0460(9) Uani 0.5 1 d . . P A -1
H3 H 1.330591 0.490232 1.186014 0.055 Uiso 0.5 1 calc R U P A -1
C8 C 1.3939(2) 0.53634(12) 1.0880(4) 0.0356(6) Uani 0.5 1 d . . P A -1
H8 H 1.333349 0.550235 1.005374 0.043 Uiso 0.5 1 calc R U P A -1
N1 N 1.4898(5) 0.58544(8) 0.9981(12) 0.0315(7) Uani 0.5 1 d . . P A -1

loop_
_atom_site_aniso_label
_atom_site_aniso_U_11
_atom_site_aniso_U_22
_atom_site_aniso_U_33
_atom_site_aniso_U_23
_atom_site_aniso_U_13
_atom_site_aniso_U_12
Co01 0.01158(13) 0.00931(12) 0.00983(13) 0.000 0.00551(10) 0.000
S002 0.0372(3) 0.0329(2) 0.01273(18) 0.000 0.01076(18) 0.000
O003 0.0397(5) 0.0227(4) 0.0133(4) 0.0000(3) 0.0052(4) -0.0076(4)
N004 0.0151(6) 0.0155(6) 0.0150(6) 0.000 0.0065(5) 0.000
O005 0.0314(5) 0.0278(5) 0.0234(5) 0.0036(4) 0.0090(4) -0.0012(4)
N006 0.0178(4) 0.0149(4) 0.0141(4) -0.0015(3) 0.0089(3) -0.0035(3)
N007 0.0233(5) 0.0197(5) 0.0106(4) -0.0018(3) 0.0064(4) -0.0099(4)
C008 0.0151(6) 0.0127(6) 0.0160(7) 0.000 0.0067(6) 0.000
C009 0.0196(5) 0.0154(5) 0.0140(5) -0.0004(4) 0.0094(4) -0.0034(4)
C00A 0.0220(5) 0.0193(5) 0.0128(5) -0.0027(4) 0.0077(4) -0.0084(4)
C00B 0.0275(6) 0.0247(6) 0.0164(5) -0.0062(4) 0.0132(5) -0.0121(5)
C00D 0.0280(6) 0.0252(6) 0.0135(5) -0.0056(4) 0.0119(5) -0.0155(5)
C00E 0.0249(6) 0.0345(7) 0.0124(5) -0.0056(5) 0.0102(4) -0.0169(5)
C00F 0.0232(6) 0.0361(7) 0.0120(5) -0.0010(5) 0.0072(4) -0.0129(5)
C00G 0.0317(7) 0.0467(8) 0.0157(5) -0.0124(5) 0.0140(5) -0.0241(6)
C00H 0.0218(5) 0.0273(6) 0.0142(5) 0.0014(4) 0.0076(4) -0.0075(5)
C00I 0.0362(7) 0.0323(7) 0.0185(5) -0.0066(5) 0.0160(5) -0.0220(6)
C00J 0.0272(6) 0.0201(5) 0.0133(5) -0.0026(4) 0.0096(4) -0.0115(4)
C00K 0.0422(8) 0.0385(7) 0.0182(6) -0.0092(5) 0.0196(6) -0.0244(6)
C00L 0.0268(6) 0.0502(9) 0.0156(5) 0.0051(6) 0.0062(5) -0.0122(6)
C00M 0.0378(7) 0.0254(6) 0.0223(6) -0.0063(5) 0.0205(5) -0.0156(5)
C00N 0.0460(8) 0.0449(8) 0.0266(7) -0.0216(6) 0.0256(6) -0.0314(7)
C00P 0.0511(9) 0.0298(7) 0.0322(7) -0.0146(6) 0.0311(7) -0.0227(6)
C00Q 0.0293(7) 0.0717(12) 0.0116(5) 0.0024(6) 0.0028(5) -0.0199(7)
C00R 0.0352(8) 0.0662(11) 0.0139(6) -0.0115(6) 0.0098(5) -0.0291(8)
O1 0.0623(14) 0.0389(14) 0.0337(12) 0.0124(11) 0.0144(12) 0.0126(11)
O 0.0591(15) 0.0389(14) 0.0662(19) 0.0186(14) 0.0441(16) 0.0061(12)
C6 0.0309(11) 0.0169(10) 0.0241(10) -0.0009(8) 0.0147(9) 0.0036(8)
C7 0.0304(11) 0.0209(11) 0.0288(11) 0.0017(9) 0.0121(9) 0.0005(9)
C2 0.0487(11) 0.024(5) 0.0281(10) 0.005(3) 0.0147(9) 0.000(2)
C9 0.0620(15) 0.0232(12) 0.0430(14) -0.0024(10) 0.0361(13) 0.0001(11)
C3 0.0503(13) 0.037(2) 0.0695(17) 0.011(3) 0.0440(13) 0.010(3)
C8 0.0305(12) 0.0272(12) 0.0479(16) 0.0018(12) 0.0193(12) 0.0042(10)
N1 0.0487(19) 0.0200(8) 0.0297(9) 0.0031(14) 0.0229(16) 0.0049(14)

loop_
_atom_type_symbol
_atom_type_description
_atom_type_scat_dispersion_real
_atom_type_scat_dispersion_imag
_atom_type_scat_source
C C 0.0033 0.0016 'International Tables Vol C Tables 4.2.6.8 and 6.1.1.4'
H H 0.0000 0.0000 'International Tables Vol C Tables 4.2.6.8 and 6.1.1.4'
Co Co 0.3494 0.9721 'International Tables Vol C Tables 4.2.6.8 and 6.1.1.4'
N N 0.0061 0.0033 'International Tables Vol C Tables 4.2.6.8 and 6.1.1.4'
O O 0.0106 0.0060 'International Tables Vol C Tables 4.2.6.8 and 6.1.1.4'
S S 0.1246 0.1234 'International Tables Vol C Tables 4.2.6.8 and 6.1.1.4'

loop_
_geom_angle_atom_site_label_1
_geom_angle_atom_site_label_2
_geom_angle_atom_site_label_3
_geom_angle
_geom_angle_site_symmetry_1
_geom_angle_site_symmetry_3
_geom_angle_publ_flag
N004 Co01 N004 180.0 5_767 . y
N004 Co01 N006 90.66(4) . 6_565 y
N004 Co01 N006 89.34(4) . 2_757 y
N004 Co01 N006 90.66(4) 5_767 5_767 y
N004 Co01 N006 90.66(4) 5_767 2_757 y
N004 Co01 N006 89.34(4) . 5_767 y
N004 Co01 N006 89.34(4) 5_767 . y
N004 Co01 N006 89.34(4) 5_767 6_565 y
N004 Co01 N006 90.66(4) . . y
N006 Co01 N006 180.0 6_565 2_757 y
N006 Co01 N006 91.65(5) 5_767 2_757 y
N006 Co01 N006 88.35(5) 2_757 . y
N006 Co01 N006 88.35(5) 5_767 6_565 y
N006 Co01 N006 180.0 5_767 . y
N006 Co01 N006 91.65(5) 6_565 . y
C008 N004 Co01 164.34(13) . . ?
C009 N006 Co01 119.63(7) . . ?
C009 N006 C00B 117.58(10) . . ?
C00B N006 Co01 122.78(8) . . ?
C00H N007 C00A 117.29(10) . . ?
C00J N007 C00A 117.36(10) . . ?
C00J N007 C00H 125.35(10) . . ?
N004 C008 S002 177.77(15) . . ?
N006 C009 H009 118.6 . . ?
N006 C009 C00A 122.71(10) . . ?
C00A C009 H009 118.6 . . ?
C009 C00A N007 119.34(10) . . ?
C00I C00A N007 120.99(10) . . ?
C00I C00A C009 119.67(10) . . ?
N006 C00B H00B 118.6 . . ?
N006 C00B C00K 122.77(11) . . ?
C00K C00B H00B 118.6 . . ?
C00E C00D C00J 119.84(12) . . ?
C00M C00D C00E 120.84(11) . . ?
C00M C00D C00J 119.31(12) . . ?
C00D C00E C00G 118.70(13) . . ?
C00F C00E C00D 121.38(11) . . ?
C00F C00E C00G 119.88(12) . . ?
C00E C00F C00H 120.40(11) . . ?
C00L C00F C00E 120.53(12) . . ?
C00L C00F C00H 119.04(13) . . ?
C00N C00G C00E 118.84(13) . . ?
C00R C00G C00E 118.25(15) . . ?
C00R C00G C00N 122.89(13) . . ?
O005 C00H N007 119.98(11) . . ?
O005 C00H C00F 123.94(12) . . ?
N007 C00H C00F 116.08(11) . . ?
C00A C00I H00I 121.2 . . ?
C00A C00I C00K 117.66(11) . . ?
C00K C00I H00I 121.2 . . ?
O003 C00J N007 120.36(11) . . ?
O003 C00J C00D 122.83(12) . . ?
N007 C00J C00D 116.80(10) . . ?
C00B C00K C00I 119.61(11) . . ?
C00B C00K H00K 120.2 . . ?
C00I C00K H00K 120.2 . . ?
C00F C00L H00L 120.3 . . ?
C00F C00L C00Q 119.50(16) . . ?
C00Q C00L H00L 120.3 . . ?
C00D C00M H00M 119.8 . . ?
C00D C00M C00P 120.34(14) . . ?
C00P C00M H00M 119.8 . . ?
C00G C00N H00N 119.3 . . ?
C00P C00N C00G 121.41(12) . . ?
C00P C00N H00N 119.3 . . ?
C00M C00P H00P 120.1 . . ?
C00N C00P C00M 119.79(15) . . ?
C00N C00P H00P 120.1 . . ?
C00L C00Q H00Q 119.5 . . ?
C00R C00Q C00L 120.95(14) . . ?
C00R C00Q H00Q 119.5 . . ?
C00G C00R H00R 119.6 . . ?
C00Q C00R C00G 120.89(13) . . ?
C00Q C00R H00R 119.6 . . ?
C7 C6 C8 122.3(3) . . ?
C7 C6 N1 119.0(4) . . ?
C8 C6 N1 118.7(4) . . ?
C6 C7 H7 120.6 . . ?
C6 C7 C2 118.7(3) . . ?
C2 C7 H7 120.6 . . ?
C7 C2 H2 120.0 . . ?
C9 C2 C7 120.1(8) . . ?
C9 C2 H2 120.0 . . ?
C2 C9 H9 119.2 . . ?
C3 C9 C2 121.7(8) . . ?
C3 C9 H9 119.2 . . ?
C9 C3 H3 120.3 . . ?
C9 C3 C8 119.5(6) . . ?
C8 C3 H3 120.3 . . ?
C6 C8 C3 117.6(3) . . ?
C6 C8 H8 121.2 . . ?
C3 C8 H8 121.2 . . ?
O1 N1 O 123.5(7) . . ?
O1 N1 C6 118.1(5) . . ?
O N1 C6 118.4(6) . . ?

loop_
_geom_bond_atom_site_label_1
_geom_bond_atom_site_label_2
_geom_bond_distance
_geom_bond_site_symmetry_2
_geom_bond_publ_flag
Co01 N004 2.0799(14) 5_767 y
Co01 N004 2.0799(14) . y
Co01 N006 2.1939(9) 2_757 y
Co01 N006 2.1939(9) 6_565 y
Co01 N006 2.1939(9) . y
Co01 N006 2.1939(9) 5_767 y
S002 C008 1.6284(16) . ?
O003 C00J 1.2139(15) . ?
N004 C008 1.167(2) . ?
O005 C00H 1.2082(17) . ?
N006 C009 1.3413(14) . ?
N006 C00B 1.3445(14) . ?
N007 C00A 1.4388(14) . ?
N007 C00H 1.4169(15) . ?
N007 C00J 1.4033(16) . ?
C009 H009 0.9500 . ?
C009 C00A 1.3862(15) . ?
C00A C00I 1.3842(16) . ?
C00B H00B 0.9500 . ?
C00B C00K 1.3832(17) . ?
C00D C00E 1.4147(18) . ?
C00D C00J 1.4766(16) . ?
C00D C00M 1.3751(19) . ?
C00E C00F 1.408(2) . ?
C00E C00G 1.4244(17) . ?
C00F C00H 1.4784(17) . ?
C00F C00L 1.3793(18) . ?
C00G C00N 1.414(2) . ?
C00G C00R 1.413(2) . ?
C00I H00I 0.9500 . ?
C00I C00K 1.3866(17) . ?
C00K H00K 0.9500 . ?
C00L H00L 0.9500 . ?
C00L C00Q 1.413(2) . ?
C00M H00M 0.9500 . ?
C00M C00P 1.4121(18) . ?
C00N H00N 0.9500 . ?
C00N C00P 1.366(2) . ?
C00P H00P 0.9500 . ?
C00Q H00Q 0.9500 . ?
C00Q C00R 1.367(3) . ?
C00R H00R 0.9500 . ?
O1 N1 1.231(9) . ?
O N1 1.236(7) . ?
C6 C7 1.374(4) . ?
C6 C8 1.381(4) . ?
C6 N1 1.459(9) . ?
C7 H7 0.9500 . ?
C7 C2 1.390(17) . ?
C2 H2 0.9500 . ?
C2 C9 1.371(8) . ?
C9 H9 0.9500 . ?
C9 C3 1.354(7) . ?
C3 H3 0.9500 . ?
C3 C8 1.431(14) . ?
C8 H8 0.9500 . ?

loop_
_geom_torsion_atom_site_label_1
_geom_torsion_atom_site_label_2
_geom_torsion_atom_site_label_3
_geom_torsion_atom_site_label_4
_geom_torsion
_geom_torsion_site_symmetry_1
_geom_torsion_site_symmetry_2
_geom_torsion_site_symmetry_3
_geom_torsion_site_symmetry_4
_geom_torsion_publ_flag
Co01 N006 C009 C00A -178.68(9) . . . . ?
Co01 N006 C00B C00K 178.50(11) . . . . ?
N006 C009 C00A N007 179.86(11) . . . . ?
N006 C009 C00A C00I 0.03(19) . . . . ?
N006 C00B C00K C00I 0.2(2) . . . . ?
N007 C00A C00I C00K -179.85(13) . . . . ?
C009 N006 C00B C00K -0.24(19) . . . . ?
C009 C00A C00I C00K 0.0(2) . . . . ?
C00A N007 C00H O005 -1.80(17) . . . . ?
C00A N007 C00H C00F 178.12(10) . . . . ?
C00A N007 C00J O003 -0.76(17) . . . . ?
C00A N007 C00J C00D 179.09(10) . . . . ?
C00A C00I C00K C00B -0.1(2) . . . . ?
C00B N006 C009 C00A 0.10(17) . . . . ?
C00D C00E C00F C00H 1.05(18) . . . . ?
C00D C00E C00F C00L -177.09(12) . . . . ?
C00D C00E C00G C00N 0.06(18) . . . . ?
C00D C00E C00G C00R 178.08(12) . . . . ?
C00D C00M C00P C00N -0.5(2) . . . . ?
C00E C00D C00J O003 -176.41(12) . . . . ?
C00E C00D C00J N007 3.75(17) . . . . ?
C00E C00D C00M C00P 2.74(19) . . . . ?
C00E C00F C00H O005 -178.11(13) . . . . ?
C00E C00F C00H N007 1.97(17) . . . . ?
C00E C00F C00L C00Q -0.7(2) . . . . ?
C00E C00G C00N C00P 2.1(2) . . . . ?
C00E C00G C00R C00Q -1.1(2) . . . . ?
C00F C00E C00G C00N -177.58(12) . . . . ?
C00F C00E C00G C00R 0.43(19) . . . . ?
C00F C00L C00Q C00R 0.0(2) . . . . ?
C00G C00E C00F C00H 178.63(11) . . . . ?
C00G C00E C00F C00L 0.49(19) . . . . ?
C00G C00N C00P C00M -1.9(2) . . . . ?
C00H N007 C00A C009 61.32(15) . . . . ?
C00H N007 C00A C00I -118.86(14) . . . . ?
C00H N007 C00J O003 179.51(12) . . . . ?
C00H N007 C00J C00D -0.64(17) . . . . ?
C00H C00F C00L C00Q -178.89(12) . . . . ?
C00J N007 C00A C009 -118.44(12) . . . . ?
C00J N007 C00A C00I 61.39(17) . . . . ?
C00J N007 C00H O005 177.93(12) . . . . ?
C00J N007 C00H C00F -2.15(17) . . . . ?
C00J C00D C00E C00F -3.99(18) . . . . ?
C00J C00D C00E C00G 178.41(11) . . . . ?
C00J C00D C00M C00P -178.13(11) . . . . ?
C00L C00F C00H O005 0.1(2) . . . . ?
C00L C00F C00H N007 -179.86(12) . . . . ?
C00L C00Q C00R C00G 0.9(2) . . . . ?
C00M C00D C00E C00F 175.14(12) . . . . ?
C00M C00D C00E C00G -2.47(18) . . . . ?
C00M C00D C00J O003 4.45(19) . . . . ?
C00M C00D C00J N007 -175.40(11) . . . . ?
C00N C00G C00R C00Q 176.78(14) . . . . ?
C00R C00G C00N C00P -175.79(13) . . . . ?
C6 C7 C2 C9 -1(2) . . . . ?
C7 C6 C8 C3 -0.6(9) . . . . ?
C7 C6 N1 O1 179.7(4) . . . . ?
C7 C6 N1 O 0.3(7) . . . . ?
C7 C2 C9 C3 4(2) . . . . ?
C2 C9 C3 C8 -4(2) . . . . ?
C9 C3 C8 C6 2.9(17) . . . . ?
C8 C6 C7 C2 -0.3(12) . . . . ?
C8 C6 N1 O1 -1.8(7) . . . . ?
C8 C6 N1 O 178.7(4) . . . . ?
N1 C6 C7 C2 178.1(11) . . . . ?
N1 C6 C8 C3 -179.0(9) . . . . ?
